data_7231601
loop_
_publ_author_name
'Wang, Kuaibing'
'Wang, Xin'
'Zhang, Dan'
'Wang, Huijian'
'Wang, Zikai'
'Zhao, Minyan'
'Xi, Rui'
'Wu, Hua'
'Zheng, Mingbo'

_publ_section_title
;
 Interpenetrated nano-MOFs for ultrahigh-performance supercapacitors and
 excellent dye adsorption performance
;
_journal_issue 43
_journal_name_full CrystEngComm
_journal_page_first 6940
_journal_paper_doi 10.1039/C8CE01067F
_journal_volume 20
_journal_year 2018
_chemical_formula_sum 'C30 H30 Co8 N10 O10'
_chemical_formula_weight 1162.08
_space_group_IT_number 14
_space_group_name_Hall '-P 2ybc'
_space_group_name_H-M_alt 'P 1 21/c 1'
_symmetry_space_group_name_Hall '-P 2ybc'
_symmetry_space_group_name_H-M 'P 1 21/c 1'
_atom_sites_solution_hydrogens geom
_atom_sites_solution_primary direct
_atom_sites_solution_secondary difmap
_audit_creation_method SHELXL-97
_audit_update_record
;
2017-08-26 deposited with the CCDC.
2018-10-01 downloaded from the CCDC.
;
_cell_angle_alpha 90.00
_cell_angle_beta 96.816(7)
_cell_angle_gamma 90.00
_cell_formula_units_Z 5
_cell_length_a 9.711(4)
_cell_length_b 16.824(7)
_cell_length_c 26.957(11)
_cell_measurement_temperature 293(2)
_cell_volume 4373(3)
_computing_structure_refinement 'SHELXL-97 (Sheldrick, 2008)'
_diffrn_ambient_temperature 293(2)
_diffrn_measured_fraction_theta_full 0.982
_diffrn_measured_fraction_theta_max 0.967
_diffrn_radiation_monochromator graphite
_diffrn_radiation_source 'fine-focus sealed tube'
_diffrn_radiation_type MoK\a
_diffrn_radiation_wavelength 0.71073
_diffrn_reflns_av_R_equivalents 0.2139
_diffrn_reflns_av_sigmaI/netI 0.1564
_diffrn_reflns_limit_h_max 9
_diffrn_reflns_limit_h_min -12
_diffrn_reflns_limit_k_max 21
_diffrn_reflns_limit_k_min -16
_diffrn_reflns_limit_l_max 34
_diffrn_reflns_limit_l_min -35
_diffrn_reflns_number 30011
_diffrn_reflns_theta_full 25.00
_diffrn_reflns_theta_max 27.59
_diffrn_reflns_theta_min 1.43
_exptl_absorpt_coefficient_mu 3.769
_exptl_crystal_density_diffrn 2.206
_exptl_crystal_density_method 'not measured'
_exptl_crystal_F_000 2880
_refine_diff_density_max 1.470
_refine_diff_density_min -1.017
_refine_diff_density_rms 0.208
_refine_ls_extinction_method none
_refine_ls_goodness_of_fit_ref 1.065
_refine_ls_hydrogen_treatment mixed
_refine_ls_matrix_type full
_refine_ls_number_parameters 443
_refine_ls_number_reflns 9813
_refine_ls_number_restraints 5
_refine_ls_restrained_S_all 1.074
_refine_ls_R_factor_all 0.1735
_refine_ls_R_factor_gt 0.1248
_refine_ls_shift/su_max 0.957
_refine_ls_shift/su_mean 0.060
_refine_ls_structure_factor_coef Fsqd
_refine_ls_weighting_details 'calc w=1/[\s^2^(Fo^2^)+(0.2000P)^2^+0.0000P] where P=(Fo^2^+2Fc^2^)/3'
_refine_ls_weighting_scheme calc
_refine_ls_wR_factor_gt 0.3220
_refine_ls_wR_factor_ref 0.3633
_reflns_number_gt 5049
_reflns_number_total 9813
_reflns_threshold_expression >2\s(I)
_cod_data_source_file c8ce01067f2.cif
_cod_data_source_block p21c
_cod_depositor_comments 'Adding full bibliography for 7231601.cif.'
_cod_database_code 7231601

loop_
_symmetry_equiv_pos_as_xyz
'x, y, z'
'-x, y+1/2, -z+1/2'
'-x, -y, -z'
'x, -y-1/2, z-1/2'

loop_
_atom_site_label
_atom_site_type_symbol
_atom_site_fract_x
_atom_site_fract_y
_atom_site_fract_z
_atom_site_U_iso_or_equiv
_atom_site_adp_type
_atom_site_occupancy
_atom_site_symmetry_multiplicity
_atom_site_calc_flag
_atom_site_refinement_flags
Co1 Co 0.04207(7) 0.10021(4) 0.74127(3) 0.0438(3) Uani 1 1 d .
C1 C 1.4852(8) -0.1588(5) 0.8923(3) 0.090(2) Uani 1 1 d .
C2 C 1.3702(7) -0.1066(4) 0.9020(2) 0.0600(15) Uani 1 1 d .
C3 C 1.3827(6) -0.0583(4) 0.9453(2) 0.0636(17) Uani 1 1 d .
H3 H 1.4641 -0.0593 0.9673 0.076 Uiso 1 1 calc R
C4 C 1.2769(6) -0.0106(4) 0.9548(2) 0.0555(14) Uani 1 1 d .
H4 H 1.2866 0.0213 0.9832 0.067 Uiso 1 1 calc R
C5 C 1.1531(5) -0.0084(3) 0.92258(19) 0.0474(12) Uani 1 1 d .
C6 C 1.1413(6) -0.0569(4) 0.8802(2) 0.0563(15) Uani 1 1 d .
H6 H 1.0599 -0.0565 0.8582 0.068 Uiso 1 1 calc R
C7 C 1.2482(7) -0.1046(4) 0.8709(2) 0.0626(16) Uani 1 1 d .
H7 H 1.2382 -0.1367 0.8427 0.075 Uiso 1 1 calc R
C8 C 1.0349(5) 0.0402(3) 0.93352(18) 0.0453(12) Uani 1 1 d .
C9 C 0.9431(5) 0.1313(3) 0.98147(18) 0.0469(12) Uani 1 1 d .
C10 C 0.9574(6) 0.1847(4) 1.02530(19) 0.0505(13) Uani 1 1 d .
C11 C 0.8497(7) 0.2352(4) 1.0337(2) 0.0645(17) Uani 1 1 d .
H11 H 0.7696 0.2368 1.0110 0.077 Uiso 1 1 calc R
C12 C 0.8609(8) 0.2835(4) 1.0758(2) 0.0680(18) Uani 1 1 d .
H12 H 0.7884 0.3173 1.0812 0.082 Uiso 1 1 calc R
C13 C 0.9810(6) 0.2815(3) 1.1100(2) 0.0537(14) Uani 1 1 d .
C14 C 1.0875(6) 0.2312(4) 1.1015(2) 0.0655(17) Uani 1 1 d .
H14 H 1.1676 0.2299 1.1241 0.079 Uiso 1 1 calc R
C15 C 1.0775(6) 0.1819(4) 1.0594(2) 0.0608(16) Uani 1 1 d .
H15 H 1.1497 0.1477 1.0543 0.073 Uiso 1 1 calc R
C16 C 0.9921(7) 0.3313(3) 1.1558(2) 0.0554(14) Uani 1 1 d .
C17 C 0.8111(5) 0.0779(3) 0.91538(18) 0.0449(12) Uani 1 1 d .
C18 C 0.6772(5) 0.0731(3) 0.88257(18) 0.0458(12) Uani 1 1 d .
C19 C 0.5595(6) 0.1088(4) 0.8960(2) 0.0570(15) Uani 1 1 d .
H19 H 0.5635 0.1354 0.9264 0.068 Uiso 1 1 calc R
C20 C 0.4376(6) 0.1058(4) 0.8656(2) 0.0577(15) Uani 1 1 d .
H20 H 0.3592 0.1293 0.8760 0.069 Uiso 1 1 calc R
C21 C 0.4276(5) 0.0686(3) 0.81952(19) 0.0494(13) Uani 1 1 d .
C22 C 0.5463(7) 0.0330(5) 0.8062(2) 0.076(2) Uani 1 1 d .
H22 H 0.5432 0.0072 0.7756 0.091 Uiso 1 1 calc R
C23 C 0.6681(7) 0.0351(5) 0.8374(2) 0.073(2) Uani 1 1 d .
H23 H 0.7462 0.0104 0.8277 0.087 Uiso 1 1 calc R
C24 C 0.2951(6) 0.0715(4) 0.7845(2) 0.0554(15) Uani 1 1 d .
C25 C 0.0382(7) -0.0802(4) 0.7513(3) 0.0680(18) Uani 1 1 d .
H25 H 0.1330 -0.0839 0.7613 0.082 Uiso 1 1 calc R
C26 C -0.1609(8) -0.0318(4) 0.7251(4) 0.091(3) Uani 1 1 d .
H26 H -0.2321 0.0029 0.7135 0.110 Uiso 1 1 calc R
C27 C -0.0516(8) -0.1426(4) 0.7477(3) 0.079(2) Uani 1 1 d .
H27 H -0.0305 -0.1955 0.7551 0.095 Uiso 1 1 calc R
C28 C -0.310(3) -0.1595(11) 0.7043(7) 0.268(15) Uani 1 1 d D
C29 C -0.2071(8) 0.2060(5) 0.7565(3) 0.085(2) Uani 1 1 d .
H29 H -0.2493 0.1981 0.7240 0.102 Uiso 1 1 calc R
C30 C -0.0694(8) 0.1966(4) 0.8224(3) 0.0725(18) Uani 1 1 d .
H30 H 0.0065 0.1831 0.8452 0.087 Uiso 1 1 calc R
C31 C -0.1733(11) 0.2459(6) 0.8314(4) 0.101(3) Uani 1 1 d .
H31 H -0.1854 0.2695 0.8618 0.122 Uiso 1 1 calc R
C32 C -0.3826(14) 0.3112(7) 0.7756(6) 0.144(4) Uani 1 1 d .
C33 C -0.3510(18) -0.1759(13) 0.7475(8) 0.217(9) Uani 1 1 d D
C34 C -0.5109(18) 0.2779(11) 0.7893(8) 0.217(9) Uani 1 1 d .
N1 N 0.8201(5) 0.1280(3) 0.95302(16) 0.0513(11) Uani 1 1 d .
N2 N 1.0530(5) 0.0888(3) 0.97322(16) 0.0506(11) Uani 1 1 d .
N3 N 0.9146(4) 0.0313(3) 0.90387(15) 0.0495(11) Uani 1 1 d .
N4 N -0.0309(5) -0.0119(3) 0.73806(17) 0.0495(11) Uani 1 1 d .
N5 N -0.0933(5) 0.1700(3) 0.7749(2) 0.0605(13) Uani 1 1 d .
N6 N -0.2557(8) 0.2543(5) 0.7881(3) 0.108(3) Uani 1 1 d .
N7 N -0.1747(8) -0.1131(4) 0.7316(4) 0.114(3) Uani 1 1 d .
O1 O 0.1945(4) 0.1092(2) 0.79789(16) 0.0580(11) Uani 1 1 d .
O2 O 0.2893(4) 0.0343(3) 0.74308(15) 0.0698(12) Uani 1 1 d .
O3 O 1.4566(7) -0.2059(4) 0.8532(3) 0.127(3) Uani 1 1 d .
O4 O 1.5917(7) -0.1660(6) 0.9202(4) 0.180(4) Uani 1 1 d .
O5 O 1.1006(4) 0.3306(3) 1.18607(15) 0.0627(11) Uani 1 1 d .
O6 O 0.8909(5) 0.3742(3) 1.16518(17) 0.0774(14) Uani 1 1 d .
O1W O 1.6126(11) -0.3225(7) 0.8308(4) 0.166(3) Uiso 1 1 d D
H1WB H 1.682(10) -0.320(11) 0.812(5) 0.249 Uiso 1 1 d D
H1WA H 1.545(11) -0.307(10) 0.807(5) 0.249 Uiso 1 1 d D

loop_
_atom_site_aniso_label
_atom_site_aniso_U_11
_atom_site_aniso_U_22
_atom_site_aniso_U_33
_atom_site_aniso_U_23
_atom_site_aniso_U_13
_atom_site_aniso_U_12
Co1 0.0352(4) 0.0455(4) 0.0465(4) 0.0086(3) -0.0119(3) -0.0021(3)
C1 0.063(5) 0.100(6) 0.102(6) -0.017(5) -0.013(4) 0.019(4)
C2 0.046(3) 0.068(4) 0.064(4) -0.003(3) -0.001(3) 0.008(3)
C3 0.041(3) 0.078(4) 0.065(4) -0.003(3) -0.021(3) 0.000(3)
C4 0.045(3) 0.066(3) 0.050(3) -0.007(3) -0.016(3) -0.002(3)
C5 0.035(3) 0.061(3) 0.043(3) -0.003(2) -0.009(2) -0.003(2)
C6 0.048(3) 0.075(4) 0.043(3) -0.012(3) -0.008(2) 0.005(3)
C7 0.058(4) 0.070(4) 0.057(3) -0.009(3) -0.004(3) 0.010(3)
C8 0.042(3) 0.052(3) 0.038(2) -0.003(2) -0.012(2) 0.000(2)
C9 0.040(3) 0.063(3) 0.034(2) -0.006(2) -0.011(2) -0.004(3)
C10 0.041(3) 0.066(3) 0.041(3) -0.009(2) -0.013(2) -0.003(3)
C11 0.055(4) 0.085(4) 0.047(3) -0.016(3) -0.020(3) 0.010(3)
C12 0.070(4) 0.070(4) 0.059(3) -0.023(3) -0.014(3) 0.013(3)
C13 0.049(3) 0.059(3) 0.049(3) -0.018(3) -0.009(3) -0.003(3)
C14 0.050(3) 0.082(4) 0.058(3) -0.027(3) -0.020(3) 0.003(3)
C15 0.047(3) 0.081(4) 0.050(3) -0.019(3) -0.013(3) 0.001(3)
C16 0.061(4) 0.053(3) 0.049(3) -0.011(3) -0.008(3) 0.001(3)
C17 0.040(3) 0.058(3) 0.034(2) -0.005(2) -0.007(2) -0.003(2)
C18 0.036(3) 0.058(3) 0.039(2) -0.004(2) -0.010(2) 0.001(2)
C19 0.041(3) 0.089(4) 0.038(3) -0.011(3) -0.007(2) 0.004(3)
C20 0.037(3) 0.093(4) 0.041(3) -0.004(3) -0.003(2) 0.004(3)
C21 0.040(3) 0.061(3) 0.043(3) 0.000(2) -0.014(2) -0.002(3)
C22 0.055(4) 0.108(5) 0.057(4) -0.030(4) -0.025(3) 0.010(4)
C23 0.051(4) 0.099(5) 0.061(4) -0.033(4) -0.023(3) 0.019(4)
C24 0.045(3) 0.061(3) 0.053(3) 0.015(3) -0.020(3) -0.016(3)
C25 0.052(4) 0.063(4) 0.085(5) 0.005(3) -0.011(3) 0.004(3)
C26 0.057(4) 0.064(4) 0.144(7) 0.013(5) -0.023(5) -0.010(4)
C27 0.085(5) 0.040(3) 0.108(6) -0.009(3) -0.005(4) 0.002(3)
C28 0.51(4) 0.156(14) 0.127(11) 0.021(11) -0.019(18) -0.16(2)
C29 0.060(4) 0.097(5) 0.092(5) -0.013(4) -0.011(4) 0.032(4)
C30 0.070(4) 0.076(4) 0.071(4) 0.005(4) 0.007(4) 0.015(4)
C31 0.115(7) 0.100(6) 0.091(6) -0.006(5) 0.021(6) 0.043(6)
C32 0.144(11) 0.083(6) 0.206(13) 0.014(7) 0.024(10) 0.013(7)
C33 0.179(15) 0.25(2) 0.23(2) -0.122(18) 0.050(15) -0.043(15)
C34 0.189(15) 0.228(18) 0.224(19) 0.075(16) -0.015(14) -0.092(14)
N1 0.040(2) 0.071(3) 0.038(2) -0.008(2) -0.0147(19) 0.002(2)
N2 0.040(2) 0.064(3) 0.043(2) -0.012(2) -0.0154(19) -0.001(2)
N3 0.040(2) 0.065(3) 0.039(2) -0.007(2) -0.0137(19) 0.001(2)
N4 0.045(3) 0.048(2) 0.053(2) 0.004(2) -0.005(2) -0.003(2)
N5 0.051(3) 0.052(3) 0.075(3) 0.012(3) -0.008(3) 0.005(2)
N6 0.076(5) 0.118(6) 0.124(6) -0.021(5) -0.010(4) 0.045(4)
N7 0.083(5) 0.063(4) 0.188(9) -0.007(4) -0.022(5) -0.032(4)
O1 0.037(2) 0.069(3) 0.062(2) 0.0055(19) -0.0194(18) 0.0074(18)
O2 0.050(2) 0.095(3) 0.057(2) -0.007(2) -0.022(2) -0.008(2)
O3 0.096(5) 0.149(6) 0.130(5) -0.053(5) -0.013(4) 0.039(4)
O4 0.079(4) 0.243(10) 0.203(9) -0.107(8) -0.048(5) 0.077(6)
O5 0.057(2) 0.071(3) 0.057(2) -0.026(2) -0.0095(19) -0.005(2)
O6 0.083(3) 0.079(3) 0.063(3) -0.021(2) -0.022(2) 0.021(3)

loop_
_atom_type_symbol
_atom_type_description
_atom_type_scat_dispersion_real
_atom_type_scat_dispersion_imag
_atom_type_scat_source
C C 0.0033 0.0016 'International Tables Vol C Tables 4.2.6.8 and 6.1.1.4'
H H 0.0000 0.0000 'International Tables Vol C Tables 4.2.6.8 and 6.1.1.4'
N N 0.0061 0.0033 'International Tables Vol C Tables 4.2.6.8 and 6.1.1.4'
O O 0.0106 0.0060 'International Tables Vol C Tables 4.2.6.8 and 6.1.1.4'
Co Co 0.3494 0.9721 'International Tables Vol C Tables 4.2.6.8 and 6.1.1.4'

loop_
_geom_angle_atom_site_label_1
_geom_angle_atom_site_label_2
_geom_angle_atom_site_label_3
_geom_angle
_geom_angle_site_symmetry_1
_geom_angle_site_symmetry_3
O1 Co1 N4 109.16(17) . .
O1 Co1 O5 105.70(18) . 4_465
N4 Co1 O5 129.48(19) . 4_465
O1 Co1 N5 94.2(2) . .
N4 Co1 N5 108.3(2) . .
O5 Co1 N5 104.27(19) 4_465 .
O4 C1 O3 121.3(8) . .
O4 C1 C2 124.0(8) . .
O3 C1 C2 114.1(6) . .
C7 C2 C3 118.3(6) . .
C7 C2 C1 121.8(6) . .
C3 C2 C1 119.9(6) . .
C4 C3 C2 120.3(5) . .
C4 C3 H3 119.9 . .
C2 C3 H3 119.8 . .
C3 C4 C5 121.0(5) . .
C3 C4 H4 119.5 . .
C5 C4 H4 119.5 . .
C6 C5 C4 118.3(5) . .
C6 C5 C8 120.0(4) . .
C4 C5 C8 121.7(5) . .
C7 C6 C5 120.3(5) . .
C7 C6 H6 119.9 . .
C5 C6 H6 119.8 . .
C6 C7 C2 121.8(6) . .
C6 C7 H7 119.1 . .
C2 C7 H7 119.1 . .
N2 C8 N3 124.4(5) . .
N2 C8 C5 117.9(4) . .
N3 C8 C5 117.6(4) . .
N2 C9 N1 124.2(5) . .
N2 C9 C10 117.5(4) . .
N1 C9 C10 118.4(5) . .
C11 C10 C15 120.0(5) . .
C11 C10 C9 120.1(5) . .
C15 C10 C9 119.8(5) . .
C10 C11 C12 120.2(5) . .
C10 C11 H11 119.9 . .
C12 C11 H11 119.9 . .
C11 C12 C13 120.2(6) . .
C11 C12 H12 119.9 . .
C13 C12 H12 119.9 . .
C14 C13 C12 119.3(5) . .
C14 C13 C16 120.2(5) . .
C12 C13 C16 120.4(6) . .
C13 C14 C15 121.2(5) . .
C13 C14 H14 119.4 . .
C15 C14 H14 119.4 . .
C10 C15 C14 119.1(6) . .
C10 C15 H15 120.5 . .
C14 C15 H15 120.5 . .
O5 C16 O6 119.1(5) . .
O5 C16 C13 120.6(6) . .
O6 C16 C13 120.4(5) . .
N1 C17 N3 124.8(5) . .
N1 C17 C18 117.9(5) . .
N3 C17 C18 117.3(4) . .
C23 C18 C19 118.0(5) . .
C23 C18 C17 121.0(5) . .
C19 C18 C17 121.0(5) . .
C20 C19 C18 121.1(5) . .
C20 C19 H19 119.5 . .
C18 C19 H19 119.4 . .
C19 C20 C21 121.4(6) . .
C19 C20 H20 119.3 . .
C21 C20 H20 119.3 . .
C22 C21 C20 117.2(5) . .
C22 C21 C24 121.9(5) . .
C20 C21 C24 120.8(5) . .
C23 C22 C21 121.1(6) . .
C23 C22 H22 119.5 . .
C21 C22 H22 119.5 . .
C18 C23 C22 121.2(6) . .
C18 C23 H23 119.4 . .
C22 C23 H23 119.4 . .
O1 C24 O2 123.0(5) . .
O1 C24 C21 118.3(5) . .
O2 C24 C21 118.6(6) . .
N4 C25 C27 110.0(6) . .
N4 C25 H25 125.0 . .
C27 C25 H25 125.0 . .
N4 C26 N7 108.8(7) . .
N4 C26 H26 125.6 . .
N7 C26 H26 125.6 . .
N7 C27 C25 106.4(6) . .
N7 C27 H27 126.8 . .
C25 C27 H27 126.8 . .
C33 C28 N7 90.8(14) . .
N6 C29 N5 113.2(7) . .
N6 C29 H29 123.4 . .
N5 C29 H29 123.4 . .
N5 C30 C31 109.1(7) . .
N5 C30 H30 125.5 . .
C31 C30 H30 125.4 . .
N6 C31 C30 106.8(8) . .
N6 C31 H31 126.6 . .
C30 C31 H31 126.6 . .
C34 C32 N6 112.8(11) . .
C17 N1 C9 116.2(5) . .
C9 N2 C8 115.5(4) . .
C17 N3 C8 114.8(4) . .
C26 N4 C25 106.5(5) . .
C26 N4 Co1 125.0(4) . .
C25 N4 Co1 128.4(4) . .
C29 N5 C30 104.5(6) . .
C29 N5 Co1 130.9(5) . .
C30 N5 Co1 124.2(4) . .
C29 N6 C31 106.2(7) . .
C29 N6 C32 125.1(9) . .
C31 N6 C32 128.7(9) . .
C27 N7 C26 108.3(6) . .
C27 N7 C28 128.3(11) . .
C26 N7 C28 120.0(10) . .
C24 O1 Co1 105.9(3) . .
C16 O5 Co1 100.7(4) . 4_666
H1WB O1W H1WA 97(4) . .

loop_
_geom_bond_atom_site_label_1
_geom_bond_atom_site_label_2
_geom_bond_distance
_geom_bond_site_symmetry_2
Co1 O1 2.002(4) .
Co1 N4 2.013(5) .
Co1 O5 2.023(4) 4_465
Co1 N5 2.052(6) .
C1 O4 1.211(10) .
C1 O3 1.322(10) .
C1 C2 1.468(10) .
C2 C7 1.369(9) .
C2 C3 1.415(9) .
C3 C4 1.352(8) .
C3 H3 0.9300 .
C4 C5 1.397(7) .
C4 H4 0.9300 .
C5 C6 1.397(7) .
C5 C8 1.467(8) .
C6 C7 1.358(8) .
C6 H6 0.9300 .
C7 H7 0.9300 .
C8 N2 1.342(6) .
C8 N3 1.343(6) .
C9 N2 1.326(7) .
C9 N1 1.342(6) .
C9 C10 1.477(7) .
C10 C11 1.387(8) .
C10 C15 1.398(7) .
C11 C12 1.390(8) .
C11 H11 0.9300 .
C12 C13 1.398(8) .
C12 H12 0.9300 .
C13 C14 1.377(8) .
C13 C16 1.485(8) .
C14 C15 1.398(8) .
C14 H14 0.9300 .
C15 H15 0.9300 .
C16 O5 1.255(7) .
C16 O6 1.269(7) .
C17 N1 1.314(7) .
C17 N3 1.340(7) .
C17 C18 1.485(6) .
C18 C23 1.369(8) .
C18 C19 1.377(8) .
C19 C20 1.358(7) .
C19 H19 0.9300 .
C20 C21 1.384(8) .
C20 H20 0.9300 .
C21 C22 1.383(9) .
C21 C24 1.504(7) .
C22 C23 1.367(7) .
C22 H22 0.9300 .
C23 H23 0.9300 .
C24 O1 1.253(7) .
C24 O2 1.276(7) .
C25 N4 1.358(8) .
C25 C27 1.361(10) .
C25 H25 0.9300 .
C26 N4 1.313(8) .
C26 N7 1.388(9) .
C26 H26 0.9300 .
C27 N7 1.319(10) .
C27 H27 0.9300 .
C28 C33 1.303(16) .
C28 N7 1.63(2) .
C29 N6 1.306(10) .
C29 N5 1.307(8) .
C29 H29 0.9300 .
C30 N5 1.348(8) .
C30 C31 1.351(10) .
C30 H30 0.9300 .
C31 N6 1.341(12) .
C31 H31 0.9300 .
C32 C34 1.452(19) .
C32 N6 1.565(13) .
O5 Co1 2.023(4) 4_666
O1W H1WB 0.89(2) .
O1W H1WA 0.90(3) .

loop_
_geom_torsion_atom_site_label_1
_geom_torsion_atom_site_label_2
_geom_torsion_atom_site_label_3
_geom_torsion_atom_site_label_4
_geom_torsion
_geom_torsion_site_symmetry_1
_geom_torsion_site_symmetry_4
O4 C1 C2 C7 -175.6(10) . .
O3 C1 C2 C7 -3.8(12) . .
O4 C1 C2 C3 2.7(14) . .
O3 C1 C2 C3 174.5(8) . .
C7 C2 C3 C4 -1.0(10) . .
C1 C2 C3 C4 -179.4(7) . .
C2 C3 C4 C5 0.5(10) . .
C3 C4 C5 C6 0.0(9) . .
C3 C4 C5 C8 177.1(6) . .
C4 C5 C6 C7 0.0(9) . .
C8 C5 C6 C7 -177.2(6) . .
C5 C6 C7 C2 -0.5(10) . .
C3 C2 C7 C6 1.0(10) . .
C1 C2 C7 C6 179.3(7) . .
C6 C5 C8 N2 -176.7(5) . .
C4 C5 C8 N2 6.2(8) . .
C6 C5 C8 N3 5.1(8) . .
C4 C5 C8 N3 -172.0(5) . .
N2 C9 C10 C11 175.0(6) . .
N1 C9 C10 C11 -5.9(9) . .
N2 C9 C10 C15 -7.6(8) . .
N1 C9 C10 C15 171.5(6) . .
C15 C10 C11 C12 0.4(10) . .
C9 C10 C11 C12 177.8(6) . .
C10 C11 C12 C13 0.0(11) . .
C11 C12 C13 C14 0.0(11) . .
C11 C12 C13 C16 -178.3(6) . .
C12 C13 C14 C15 -0.3(11) . .
C16 C13 C14 C15 178.0(6) . .
C11 C10 C15 C14 -0.8(10) . .
C9 C10 C15 C14 -178.1(6) . .
C13 C14 C15 C10 0.7(11) . .
C14 C13 C16 O5 3.0(10) . .
C12 C13 C16 O5 -178.8(6) . .
C14 C13 C16 O6 -175.8(6) . .
C12 C13 C16 O6 2.4(10) . .
N1 C17 C18 C23 166.5(6) . .
N3 C17 C18 C23 -12.6(9) . .
N1 C17 C18 C19 -11.5(8) . .
N3 C17 C18 C19 169.4(5) . .
C23 C18 C19 C20 0.6(10) . .
C17 C18 C19 C20 178.7(6) . .
C18 C19 C20 C21 -1.6(10) . .
C19 C20 C21 C22 1.4(10) . .
C19 C20 C21 C24 -175.0(6) . .
C20 C21 C22 C23 -0.4(11) . .
C24 C21 C22 C23 176.0(7) . .
C19 C18 C23 C22 0.4(11) . .
C17 C18 C23 C22 -177.6(7) . .
C21 C22 C23 C18 -0.5(13) . .
C22 C21 C24 O1 -175.5(6) . .
C20 C21 C24 O1 0.7(8) . .
C22 C21 C24 O2 5.9(9) . .
C20 C21 C24 O2 -177.8(6) . .
N4 C25 C27 N7 1.0(10) . .
N5 C30 C31 N6 -4.6(10) . .
N3 C17 N1 C9 -0.2(8) . .
C18 C17 N1 C9 -179.3(5) . .
N2 C9 N1 C17 1.1(9) . .
C10 C9 N1 C17 -177.9(5) . .
N1 C9 N2 C8 -0.1(8) . .
C10 C9 N2 C8 179.0(5) . .
N3 C8 N2 C9 -2.0(8) . .
C5 C8 N2 C9 -180.0(5) . .
N1 C17 N3 C8 -1.6(8) . .
C18 C17 N3 C8 177.5(5) . .
N2 C8 N3 C17 2.7(8) . .
C5 C8 N3 C17 -179.3(5) . .
N7 C26 N4 C25 1.8(10) . .
N7 C26 N4 Co1 -174.6(6) . .
C27 C25 N4 C26 -1.7(9) . .
C27 C25 N4 Co1 174.4(5) . .
O1 Co1 N4 C26 145.1(6) . .
O5 Co1 N4 C26 -83.8(7) 4_465 .
N5 Co1 N4 C26 43.7(7) . .
O1 Co1 N4 C25 -30.5(6) . .
O5 Co1 N4 C25 100.6(6) 4_465 .
N5 Co1 N4 C25 -131.9(6) . .
N6 C29 N5 C30 1.1(10) . .
N6 C29 N5 Co1 -171.0(6) . .
C31 C30 N5 C29 2.2(9) . .
C31 C30 N5 Co1 175.1(5) . .
O1 Co1 N5 C29 163.4(7) . .
N4 Co1 N5 C29 -84.8(7) . .
O5 Co1 N5 C29 56.0(7) 4_465 .
O1 Co1 N5 C30 -7.4(5) . .
N4 Co1 N5 C30 104.4(5) . .
O5 Co1 N5 C30 -114.8(5) 4_465 .
N5 C29 N6 C31 -4.0(11) . .
N5 C29 N6 C32 174.3(9) . .
C30 C31 N6 C29 5.1(11) . .
C30 C31 N6 C32 -173.1(10) . .
C34 C32 N6 C29 97.0(16) . .
C34 C32 N6 C31 -85.1(16) . .
C25 C27 N7 C26 0.1(11) . .
C25 C27 N7 C28 159.2(12) . .
N4 C26 N7 C27 -1.2(12) . .
N4 C26 N7 C28 -162.3(13) . .
C33 C28 N7 C27 89(3) . .
C33 C28 N7 C26 -114.5(17) . .
O2 C24 O1 Co1 -2.4(7) . .
C21 C24 O1 Co1 179.1(4) . .
N4 Co1 O1 C24 71.2(4) . .
O5 Co1 O1 C24 -71.6(4) 4_465 .
N5 Co1 O1 C24 -177.8(4) . .
O6 C16 O5 Co1 4.2(7) . 4_666
C13 C16 O5 Co1 -174.6(5) . 4_666
